data_4070694
loop_
_publ_author_name
'Petrovic, Dejan'
'Hrib, Cristian G.'
'Randoll, S\"oren'
'Jones, Peter G.'
'Tamm, Matthias'

_publ_section_title
;
 Synthesis and Reactivity of 16-Electron Cycloheptatrienyl-Molybdenum(0)
 Complexes with Bis(imidazolin-2-imine) Ligands
;
_journal_issue 4
_journal_name_full Organometallics
_journal_page_first 778
_journal_paper_doi 10.1021/om700953u
_journal_volume 27
_journal_year 2008
_chemical_formula_sum 'C27 H41 F12 Mo N8 P2'
_chemical_formula_weight 863.56
_chemical_name_systematic
; 
 ? 
;
_space_group_IT_number 2
_symmetry_cell_setting triclinic
_symmetry_space_group_name_Hall '-P 1'
_symmetry_space_group_name_H-M 'P -1'
_atom_sites_solution_hydrogens geom
_atom_sites_solution_primary direct
_atom_sites_solution_secondary difmap
_audit_creation_method SHELXL-97
_cell_angle_alpha 65.387(3)
_cell_angle_beta 70.003(3)
_cell_angle_gamma 66.079(3)
_cell_formula_units_Z 2
_cell_length_a 11.5973(14)
_cell_length_b 12.5314(14)
_cell_length_c 14.8528(18)
_cell_measurement_reflns_used 6337
_cell_measurement_temperature 133(2)
_cell_measurement_theta_max 28
_cell_measurement_theta_min 2
_cell_volume 1754.5(4)
_computing_cell_refinement 'Bruker SAINT'
_computing_data_collection 'Bruker SMART'
_computing_data_reduction 'Bruker SAINT'
_computing_molecular_graphics 'Siemens XP'
_computing_publication_material SHELXL-97
_computing_structure_refinement 'SHELXL-97 (Sheldrick, 1997)'
_computing_structure_solution 'SHELXS-97 (Sheldrick, 1990)'
_diffrn_ambient_temperature 133(2)
_diffrn_detector_area_resol_mean 8.192
_diffrn_measured_fraction_theta_full 0.996
_diffrn_measured_fraction_theta_max 0.995
_diffrn_measurement_device_type 'Bruker SMART 1000 CCD'
_diffrn_measurement_method '\w- and \f-scans'
_diffrn_radiation_monochromator graphite
_diffrn_radiation_source 'fine-focus sealed tube'
_diffrn_radiation_type MoK\a
_diffrn_radiation_wavelength 0.71073
_diffrn_reflns_av_R_equivalents 0.0546
_diffrn_reflns_av_sigmaI/netI 0.0654
_diffrn_reflns_limit_h_max 15
_diffrn_reflns_limit_h_min -15
_diffrn_reflns_limit_k_max 16
_diffrn_reflns_limit_k_min -16
_diffrn_reflns_limit_l_max 19
_diffrn_reflns_limit_l_min -19
_diffrn_reflns_number 29964
_diffrn_reflns_theta_full 28.00
_diffrn_reflns_theta_max 28.28
_diffrn_reflns_theta_min 1.54
_diffrn_standards_decay_% 0
_exptl_absorpt_coefficient_mu 0.562
_exptl_absorpt_correction_T_max 0.9617
_exptl_absorpt_correction_T_min 0.8138
_exptl_absorpt_correction_type multi-scan
_exptl_absorpt_process_details SADABS
_exptl_crystal_colour orange
_exptl_crystal_density_diffrn 1.635
_exptl_crystal_density_method 'not measured'
_exptl_crystal_description tablet
_exptl_crystal_F_000 878
_exptl_crystal_size_max 0.16
_exptl_crystal_size_mid 0.12
_exptl_crystal_size_min 0.07
_refine_diff_density_max 0.888
_refine_diff_density_min -0.601
_refine_diff_density_rms 0.109
_refine_ls_extinction_method none
_refine_ls_goodness_of_fit_ref 1.037
_refine_ls_hydrogen_treatment 'methyls rigid and others riding'
_refine_ls_matrix_type full
_refine_ls_number_parameters 461
_refine_ls_number_reflns 8671
_refine_ls_number_restraints 0
_refine_ls_restrained_S_all 1.037
_refine_ls_R_factor_all 0.0762
_refine_ls_R_factor_gt 0.0434
_refine_ls_shift/su_max 0.002
_refine_ls_shift/su_mean 0.000
_refine_ls_structure_factor_coef Fsqd
_refine_ls_weighting_details 'calc w=1/[\s^2^(Fo^2^)+(0.0351P)^2^+2.6342P] where P=(Fo^2^+2Fc^2^)/3'
_refine_ls_weighting_scheme calc
_refine_ls_wR_factor_gt 0.0894
_refine_ls_wR_factor_ref 0.1027
_reflns_number_gt 6247
_reflns_number_total 8671
_reflns_threshold_expression >2sigma(I)
_cod_data_source_file om700953u-file002.cif
_cod_data_source_block dean80
_cod_database_code 4070694

loop_
_symmetry_equiv_pos_as_xyz
'x, y, z'
'-x, -y, -z'

loop_
_atom_site_label
_atom_site_type_symbol
_atom_site_fract_x
_atom_site_fract_y
_atom_site_fract_z
_atom_site_U_iso_or_equiv
_atom_site_adp_type
_atom_site_occupancy
_atom_site_symmetry_multiplicity
_atom_site_calc_flag
_atom_site_refinement_flags
Mo Mo 0.29674(3) 0.32905(3) 0.74292(2) 0.01417(7) Uani 1 1 d .
N1 N 0.1696(2) 0.4038(2) 0.86078(19) 0.0171(5) Uani 1 1 d .
N2 N 0.1620(2) 0.4895(2) 0.66896(19) 0.0175(5) Uani 1 1 d .
N3 N 0.1867(3) 0.2586(2) 1.02634(19) 0.0192(6) Uani 1 1 d .
N4 N 0.2446(2) 0.4179(2) 0.98889(19) 0.0182(5) Uani 1 1 d .
N5 N 0.1858(2) 0.5206(2) 0.49248(19) 0.0164(5) Uani 1 1 d .
N6 N 0.1955(2) 0.6689(2) 0.52625(19) 0.0160(5) Uani 1 1 d .
N7 N 0.1524(2) 0.2360(2) 0.77175(19) 0.0182(5) Uani 1 1 d .
C1 C 0.0796(3) 0.5292(3) 0.8286(2) 0.0244(7) Uani 1 1 d .
H1A H 0.1216 0.5918 0.8124 0.029 Uiso 1 1 calc R
H1B H 0.0020 0.5413 0.8831 0.029 Uiso 1 1 calc R
C2 C 0.0432(3) 0.5409(3) 0.7359(2) 0.0230(7) Uani 1 1 d .
H2A H -0.0186 0.4951 0.7556 0.028 Uiso 1 1 calc R
H2B H 0.0020 0.6287 0.7002 0.028 Uiso 1 1 calc R
C3 C 0.1976(3) 0.3648(3) 0.9526(2) 0.0177(6) Uani 1 1 d .
C4 C 0.2294(3) 0.2432(3) 1.1098(2) 0.0224(7) Uani 1 1 d .
C5 C 0.2633(3) 0.3439(3) 1.0868(2) 0.0212(7) Uani 1 1 d .
C6 C 0.2325(4) 0.1311(3) 1.2015(3) 0.0368(9) Uani 1 1 d .
H6A H 0.2753 0.1327 1.2473 0.044 Uiso 1 1 calc R
H6B H 0.2801 0.0571 1.1812 0.044 Uiso 1 1 calc R
H6C H 0.1441 0.1300 1.2362 0.044 Uiso 1 1 calc R
C7 C 0.3147(3) 0.3789(4) 1.1468(3) 0.0284(8) Uani 1 1 d .
H7A H 0.3030 0.3254 1.2175 0.034 Uiso 1 1 calc R
H7B H 0.2682 0.4650 1.1435 0.034 Uiso 1 1 calc R
H7C H 0.4068 0.3692 1.1186 0.034 Uiso 1 1 calc R
C8 C 0.1276(4) 0.1778(3) 1.0225(3) 0.0319(9) Uani 1 1 d .
H8A H 0.0750 0.2233 0.9708 0.038 Uiso 1 1 calc R
H8B H 0.0729 0.1492 1.0886 0.038 Uiso 1 1 calc R
H8C H 0.1953 0.1066 1.0055 0.038 Uiso 1 1 calc R
C9 C 0.2830(3) 0.5293(3) 0.9323(3) 0.0257(7) Uani 1 1 d .
H9A H 0.2962 0.5455 0.8596 0.031 Uiso 1 1 calc R
H9B H 0.3634 0.5180 0.9482 0.031 Uiso 1 1 calc R
H9C H 0.2151 0.5993 0.9512 0.031 Uiso 1 1 calc R
C10 C 0.1788(3) 0.5557(3) 0.5695(2) 0.0165(6) Uani 1 1 d .
C11 C 0.2072(3) 0.6124(3) 0.4001(2) 0.0168(6) Uani 1 1 d .
C12 C 0.2116(3) 0.7053(3) 0.4215(2) 0.0160(6) Uani 1 1 d .
C13 C 0.2188(3) 0.5985(3) 0.3019(2) 0.0240(7) Uani 1 1 d .
H13A H 0.2433 0.6675 0.2457 0.029 Uiso 1 1 calc R
H13B H 0.1358 0.5984 0.2988 0.029 Uiso 1 1 calc R
H13C H 0.2848 0.5207 0.2968 0.029 Uiso 1 1 calc R
C14 C 0.2244(3) 0.8298(3) 0.3540(2) 0.0206(7) Uani 1 1 d .
H14A H 0.2416 0.8354 0.2831 0.025 Uiso 1 1 calc R
H14B H 0.2959 0.8416 0.3658 0.025 Uiso 1 1 calc R
H14C H 0.1442 0.8938 0.3690 0.025 Uiso 1 1 calc R
C15 C 0.1686(3) 0.4067(3) 0.5042(2) 0.0211(7) Uani 1 1 d .
H15A H 0.1382 0.3655 0.5760 0.025 Uiso 1 1 calc R
H15B H 0.2510 0.3525 0.4785 0.025 Uiso 1 1 calc R
H15C H 0.1048 0.4254 0.4659 0.025 Uiso 1 1 calc R
C16 C 0.2003(3) 0.7398(3) 0.5808(3) 0.0232(7) Uani 1 1 d .
H16A H 0.1164 0.8023 0.5905 0.028 Uiso 1 1 calc R
H16B H 0.2670 0.7803 0.5418 0.028 Uiso 1 1 calc R
H16C H 0.2207 0.6844 0.6470 0.028 Uiso 1 1 calc R
C17 C 0.4336(3) 0.2105(3) 0.6413(3) 0.0248(8) Uani 1 1 d .
H17 H 0.4273 0.1768 0.5971 0.030 Uiso 1 1 calc R
C18 C 0.4295(3) 0.1348(3) 0.7432(3) 0.0295(8) Uani 1 1 d .
H18 H 0.4164 0.0585 0.7586 0.035 Uiso 1 1 calc R
C19 C 0.4418(3) 0.1540(3) 0.8254(3) 0.0274(8) Uani 1 1 d .
H19 H 0.4372 0.0895 0.8885 0.033 Uiso 1 1 calc R
C20 C 0.4602(3) 0.2590(4) 0.8244(3) 0.0286(8) Uani 1 1 d .
H20 H 0.4648 0.2568 0.8878 0.034 Uiso 1 1 calc R
C21 C 0.4726(3) 0.3661(3) 0.7435(3) 0.0265(8) Uani 1 1 d .
H21 H 0.4894 0.4244 0.7586 0.032 Uiso 1 1 calc R
C22 C 0.4636(3) 0.3986(3) 0.6430(3) 0.0242(7) Uani 1 1 d .
H22 H 0.4703 0.4780 0.6002 0.029 Uiso 1 1 calc R
C23 C 0.4459(3) 0.3299(3) 0.5969(2) 0.0241(7) Uani 1 1 d .
H23 H 0.4418 0.3689 0.5274 0.029 Uiso 1 1 calc R
C24 C 0.0964(3) 0.1742(3) 0.7827(2) 0.0181(6) Uani 1 1 d .
C25 C 0.0271(3) 0.0920(3) 0.7966(3) 0.0277(8) Uani 1 1 d .
H25A H 0.0890 0.0157 0.7845 0.033 Uiso 1 1 calc R
H25B H -0.0306 0.1326 0.7487 0.033 Uiso 1 1 calc R
H25C H -0.0238 0.0724 0.8660 0.033 Uiso 1 1 calc R
N8 N 0.4942(4) 0.6561(3) 0.6574(3) 0.0459(9) Uani 1 1 d .
C26 C 0.4793(3) 0.7474(3) 0.6644(3) 0.0271(8) Uani 1 1 d .
C27 C 0.4596(3) 0.8657(3) 0.6723(3) 0.0300(8) Uani 1 1 d .
H27A H 0.3672 0.9106 0.6833 0.036 Uiso 1 1 calc R
H27B H 0.5045 0.9140 0.6096 0.036 Uiso 1 1 calc R
H27C H 0.4939 0.8521 0.7294 0.036 Uiso 1 1 calc R
P1 P 0.18985(8) 0.09676(8) 0.50163(7) 0.02104(19) Uani 1 1 d .
F1 F 0.1635(2) -0.0112(2) 0.60479(16) 0.0420(6) Uani 1 1 d .
F2 F 0.2172(2) 0.2058(2) 0.39931(15) 0.0375(5) Uani 1 1 d .
F3 F 0.0963(2) 0.0779(2) 0.4568(2) 0.0488(6) Uani 1 1 d .
F4 F 0.0722(2) 0.1964(2) 0.54675(18) 0.0412(6) Uani 1 1 d .
F5 F 0.2846(2) 0.11659(19) 0.54630(18) 0.0389(6) Uani 1 1 d .
F6 F 0.3084(2) -0.0016(2) 0.45597(18) 0.0399(6) Uani 1 1 d .
P2 P 0.69420(10) 0.19099(9) 1.00847(7) 0.0283(2) Uani 1 1 d .
F7 F 0.7825(3) 0.0578(2) 1.0608(2) 0.0764(10) Uani 1 1 d .
F8 F 0.6042(2) 0.3235(2) 0.95662(19) 0.0501(6) Uani 1 1 d .
F9 F 0.6736(3) 0.2316(2) 1.10283(17) 0.0595(8) Uani 1 1 d .
F10 F 0.5700(3) 0.1443(3) 1.06192(19) 0.0607(8) Uani 1 1 d .
F11 F 0.7149(2) 0.1504(2) 0.91368(16) 0.0346(5) Uani 1 1 d .
F12 F 0.8167(2) 0.2402(3) 0.95378(19) 0.0499(7) Uani 1 1 d .

loop_
_atom_site_aniso_label
_atom_site_aniso_U_11
_atom_site_aniso_U_22
_atom_site_aniso_U_33
_atom_site_aniso_U_23
_atom_site_aniso_U_13
_atom_site_aniso_U_12
Mo 0.01528(13) 0.01218(14) 0.01535(13) -0.00407(10) -0.00400(10) -0.00424(10)
N1 0.0185(13) 0.0158(14) 0.0151(13) -0.0050(11) -0.0040(10) -0.0030(11)
N2 0.0173(13) 0.0156(14) 0.0172(13) -0.0051(11) -0.0039(10) -0.0026(11)
N3 0.0299(15) 0.0171(14) 0.0132(12) -0.0026(11) -0.0059(11) -0.0107(12)
N4 0.0225(13) 0.0158(14) 0.0154(13) -0.0032(11) -0.0040(11) -0.0068(12)
N5 0.0197(13) 0.0125(13) 0.0177(13) -0.0028(11) -0.0083(11) -0.0043(11)
N6 0.0185(12) 0.0125(13) 0.0174(13) -0.0040(11) -0.0060(10) -0.0043(11)
N7 0.0199(13) 0.0155(14) 0.0179(13) -0.0029(11) -0.0050(11) -0.0059(12)
C1 0.0232(16) 0.0230(19) 0.0183(16) -0.0073(14) -0.0063(13) 0.0034(15)
C2 0.0177(15) 0.0221(18) 0.0232(17) -0.0072(14) -0.0048(13) -0.0003(14)
C3 0.0184(15) 0.0153(16) 0.0171(15) -0.0046(13) -0.0026(12) -0.0046(13)
C4 0.0286(17) 0.0181(17) 0.0159(15) -0.0045(13) -0.0070(13) -0.0020(15)
C5 0.0212(16) 0.0234(18) 0.0170(15) -0.0092(14) -0.0037(13) -0.0025(14)
C6 0.062(3) 0.024(2) 0.0202(18) -0.0017(15) -0.0128(18) -0.011(2)
C7 0.0314(19) 0.036(2) 0.0236(17) -0.0135(16) -0.0064(15) -0.0114(17)
C8 0.054(2) 0.026(2) 0.0238(18) -0.0082(16) -0.0026(17) -0.0247(19)
C9 0.0343(19) 0.0221(19) 0.0249(17) -0.0057(15) -0.0052(15) -0.0155(16)
C10 0.0165(14) 0.0123(15) 0.0223(16) -0.0054(13) -0.0092(12) -0.0020(13)
C11 0.0172(14) 0.0140(16) 0.0171(15) -0.0033(12) -0.0078(12) -0.0011(13)
C12 0.0142(14) 0.0152(16) 0.0175(15) -0.0039(12) -0.0052(12) -0.0034(13)
C13 0.0329(18) 0.0223(18) 0.0178(16) -0.0048(14) -0.0097(14) -0.0076(15)
C14 0.0215(16) 0.0169(17) 0.0228(16) -0.0034(13) -0.0060(13) -0.0074(14)
C15 0.0270(17) 0.0148(16) 0.0237(17) -0.0040(13) -0.0077(14) -0.0088(14)
C16 0.0289(17) 0.0202(18) 0.0265(17) -0.0101(14) -0.0100(14) -0.0073(15)
C17 0.0165(15) 0.034(2) 0.035(2) -0.0277(17) -0.0033(14) -0.0027(15)
C18 0.0200(16) 0.0136(17) 0.050(2) -0.0114(17) -0.0025(16) -0.0034(14)
C19 0.0192(16) 0.025(2) 0.0218(17) 0.0015(15) -0.0067(14) 0.0015(15)
C20 0.0208(16) 0.042(2) 0.0256(18) -0.0165(17) -0.0089(14) -0.0024(16)
C21 0.0160(15) 0.034(2) 0.042(2) -0.0249(18) -0.0047(15) -0.0065(15)
C22 0.0151(15) 0.0195(18) 0.0316(19) -0.0044(15) 0.0003(14) -0.0074(14)
C23 0.0133(14) 0.036(2) 0.0162(15) -0.0084(15) -0.0001(12) -0.0040(15)
C24 0.0191(15) 0.0179(17) 0.0183(15) -0.0072(13) -0.0063(12) -0.0032(14)
C25 0.0263(17) 0.033(2) 0.0330(19) -0.0144(17) -0.0040(15) -0.0164(17)
N8 0.052(2) 0.040(2) 0.058(2) -0.0218(19) -0.0225(18) -0.0108(18)
C26 0.0243(17) 0.028(2) 0.0286(18) -0.0062(16) -0.0129(15) -0.0043(16)
C27 0.0287(18) 0.025(2) 0.032(2) -0.0061(16) -0.0057(16) -0.0077(16)
P1 0.0228(4) 0.0189(5) 0.0259(4) -0.0100(4) -0.0059(4) -0.0071(4)
F1 0.0692(16) 0.0260(12) 0.0319(12) -0.0089(10) 0.0011(11) -0.0258(12)
F2 0.0558(14) 0.0292(12) 0.0272(11) -0.0065(10) -0.0058(10) -0.0179(11)
F3 0.0491(14) 0.0495(16) 0.0716(17) -0.0248(14) -0.0299(13) -0.0183(13)
F4 0.0297(11) 0.0312(13) 0.0586(15) -0.0245(12) 0.0082(11) -0.0096(10)
F5 0.0483(13) 0.0232(12) 0.0602(15) -0.0113(11) -0.0354(12) -0.0078(10)
F6 0.0348(12) 0.0283(12) 0.0578(15) -0.0267(11) 0.0065(11) -0.0110(10)
P2 0.0440(6) 0.0198(5) 0.0224(5) -0.0059(4) -0.0082(4) -0.0111(4)
F7 0.131(3) 0.0285(15) 0.090(2) -0.0116(15) -0.088(2) 0.0020(16)
F8 0.0504(15) 0.0255(13) 0.0611(16) -0.0119(12) -0.0120(12) -0.0007(11)
F9 0.114(2) 0.0548(17) 0.0276(12) -0.0168(12) -0.0009(14) -0.0511(17)
F10 0.082(2) 0.0652(19) 0.0466(15) -0.0240(14) 0.0177(14) -0.0532(17)
F11 0.0362(12) 0.0426(14) 0.0343(12) -0.0209(11) -0.0100(10) -0.0100(11)
F12 0.0390(13) 0.0716(19) 0.0598(16) -0.0421(15) 0.0013(12) -0.0248(13)

loop_
_atom_type_symbol
_atom_type_description
_atom_type_scat_dispersion_real
_atom_type_scat_dispersion_imag
_atom_type_scat_source
C C 0.0033 0.0016 'International Tables Vol C Tables 4.2.6.8 and 6.1.1.4'
H H 0.0000 0.0000 'International Tables Vol C Tables 4.2.6.8 and 6.1.1.4'
N N 0.0061 0.0033 'International Tables Vol C Tables 4.2.6.8 and 6.1.1.4'
F F 0.0171 0.0103 'International Tables Vol C Tables 4.2.6.8 and 6.1.1.4'
P P 0.1023 0.0942 'International Tables Vol C Tables 4.2.6.8 and 6.1.1.4'
Mo Mo -1.6832 0.6857 'International Tables Vol C Tables 4.2.6.8 and 6.1.1.4'

loop_
_geom_angle_atom_site_label_1
_geom_angle_atom_site_label_2
_geom_angle_atom_site_label_3
_geom_angle
N2 Mo N1 75.65(10)
N2 Mo N7 84.37(10)
N1 Mo N7 86.61(9)
N2 Mo C22 92.29(11)
N1 Mo C22 120.71(11)
N7 Mo C22 150.80(11)
N2 Mo C23 92.48(11)
N1 Mo C23 154.88(12)
N7 Mo C23 114.62(11)
C22 Mo C23 36.38(12)
N2 Mo C21 112.88(12)
N1 Mo C21 95.89(11)
N7 Mo C21 162.67(12)
C22 Mo C21 36.22(12)
C23 Mo C21 68.03(12)
N2 Mo C20 144.16(12)
N1 Mo C20 88.78(11)
N7 Mo C20 127.38(12)
C22 Mo C20 68.01(13)
C23 Mo C20 88.36(12)
C21 Mo C20 35.90(13)
N2 Mo C18 144.97(12)
N1 Mo C18 133.10(12)
N7 Mo C18 79.08(11)
C22 Mo C18 87.61(12)
C23 Mo C18 67.48(13)
C21 Mo C18 86.83(12)
C20 Mo C18 66.77(13)
N2 Mo C17 113.53(11)
N1 Mo C17 168.35(12)
N7 Mo C17 87.22(10)
C22 Mo C17 67.53(12)
C23 Mo C17 35.87(13)
C21 Mo C17 87.15(11)
C20 Mo C17 87.14(12)
C18 Mo C17 35.66(13)
N2 Mo C19 179.29(11)
N1 Mo C19 103.70(11)
N7 Mo C19 95.33(11)
C22 Mo C19 88.28(12)
C23 Mo C19 88.23(12)
C21 Mo C19 67.39(13)
C20 Mo C19 35.84(13)
C18 Mo C19 35.46(13)
C17 Mo C19 67.08(13)
C3 N1 C1 116.7(2)
C3 N1 Mo 122.4(2)
C1 N1 Mo 116.58(19)
C10 N2 C2 117.0(3)
C10 N2 Mo 127.0(2)
C2 N2 Mo 115.60(19)
C3 N3 C4 110.2(3)
C3 N3 C8 124.3(3)
C4 N3 C8 125.3(3)
C3 N4 C5 109.9(3)
C3 N4 C9 125.9(3)
C5 N4 C9 123.9(3)
C10 N5 C11 110.0(2)
C10 N5 C15 125.1(3)
C11 N5 C15 124.9(2)
C10 N6 C12 109.8(2)
C10 N6 C16 125.0(3)
C12 N6 C16 125.1(3)
C24 N7 Mo 169.0(3)
N1 C1 C2 106.4(3)
N2 C2 C1 108.0(3)
N3 C3 N1 124.8(3)
N3 C3 N4 106.2(3)
N1 C3 N4 129.0(3)
C5 C4 N3 106.6(3)
C5 C4 C6 131.5(3)
N3 C4 C6 121.9(3)
C4 C5 N4 107.1(3)
C4 C5 C7 130.7(3)
N4 C5 C7 122.2(3)
N2 C10 N5 126.7(3)
N2 C10 N6 127.1(3)
N5 C10 N6 106.2(3)
C12 C11 N5 106.8(3)
C12 C11 C13 131.5(3)
N5 C11 C13 121.6(3)
C11 C12 N6 107.2(3)
C11 C12 C14 131.0(3)
N6 C12 C14 121.8(3)
C23 C17 C18 127.9(3)
C23 C17 Mo 70.41(18)
C18 C17 Mo 71.59(18)
C19 C18 C17 130.4(3)
C19 C18 Mo 72.9(2)
C17 C18 Mo 72.75(19)
C18 C19 C20 126.7(3)
C18 C19 Mo 71.7(2)
C20 C19 Mo 70.7(2)
C21 C20 C19 129.4(3)
C21 C20 Mo 72.04(19)
C19 C20 Mo 73.44(19)
C20 C21 C22 128.5(3)
C20 C21 Mo 72.06(19)
C22 C21 Mo 70.79(17)
C21 C22 C23 129.0(3)
C21 C22 Mo 72.99(18)
C23 C22 Mo 72.61(18)
C22 C23 C17 127.9(3)
C22 C23 Mo 71.00(18)
C17 C23 Mo 73.73(18)
N7 C24 C25 178.6(3)
N8 C26 C27 179.3(4)
F3 P1 F6 89.78(13)
F3 P1 F1 90.45(13)
F6 P1 F1 90.14(13)
F3 P1 F4 90.68(13)
F6 P1 F4 179.28(11)
F1 P1 F4 90.39(12)
F3 P1 F5 179.62(15)
F6 P1 F5 90.22(12)
F1 P1 F5 89.93(13)
F4 P1 F5 89.31(12)
F3 P1 F2 90.54(13)
F6 P1 F2 90.20(12)
F1 P1 F2 178.95(12)
F4 P1 F2 89.26(12)
F5 P1 F2 89.08(12)
F7 P2 F8 179.18(16)
F7 P2 F9 90.33(15)
F8 P2 F9 89.82(15)
F7 P2 F12 91.21(17)
F8 P2 F12 89.61(14)
F9 P2 F12 89.92(13)
F7 P2 F10 89.90(18)
F8 P2 F10 89.29(15)
F9 P2 F10 90.23(14)
F12 P2 F10 178.88(18)
F7 P2 F11 89.73(14)
F8 P2 F11 90.12(13)
F9 P2 F11 179.94(15)
F12 P2 F11 90.05(12)
F10 P2 F11 89.79(12)

loop_
_geom_bond_atom_site_label_1
_geom_bond_atom_site_label_2
_geom_bond_distance
Mo N2 2.116(3)
Mo N1 2.144(2)
Mo N7 2.241(2)
Mo C22 2.243(3)
Mo C23 2.264(3)
Mo C21 2.271(3)
Mo C20 2.272(3)
Mo C18 2.292(3)
Mo C17 2.307(3)
Mo C19 2.307(3)
N1 C3 1.350(4)
N1 C1 1.474(4)
N2 C10 1.349(4)
N2 C2 1.476(4)
N3 C3 1.346(4)
N3 C4 1.400(4)
N3 C8 1.462(4)
N4 C3 1.351(4)
N4 C5 1.397(4)
N4 C9 1.457(4)
N5 C10 1.355(4)
N5 C11 1.396(4)
N5 C15 1.452(4)
N6 C10 1.356(4)
N6 C12 1.394(4)
N6 C16 1.457(4)
N7 C24 1.131(4)
C1 C2 1.509(4)
C4 C5 1.348(5)
C4 C6 1.492(5)
C5 C7 1.498(4)
C11 C12 1.351(4)
C11 C13 1.495(4)
C12 C14 1.498(4)
C17 C23 1.408(5)
C17 C18 1.408(5)
C18 C19 1.400(5)
C19 C20 1.409(5)
C20 C21 1.400(5)
C21 C22 1.404(5)
C22 C23 1.407(5)
C24 C25 1.460(4)
N8 C26 1.131(5)
C26 C27 1.453(5)
P1 F3 1.584(2)
P1 F6 1.598(2)
P1 F1 1.600(2)
P1 F4 1.600(2)
P1 F5 1.602(2)
P1 F2 1.603(2)
P2 F7 1.586(3)
P2 F8 1.587(3)
P2 F9 1.596(2)
P2 F12 1.600(2)
P2 F10 1.601(3)
P2 F11 1.602(2)

loop_
_geom_torsion_atom_site_label_1
_geom_torsion_atom_site_label_2
_geom_torsion_atom_site_label_3
_geom_torsion_atom_site_label_4
_geom_torsion
N2 Mo N1 C3 -167.0(2)
N7 Mo N1 C3 108.0(2)
C22 Mo N1 C3 -82.9(3)
C23 Mo N1 C3 -103.1(3)
C21 Mo N1 C3 -54.8(2)
C20 Mo N1 C3 -19.6(2)
C18 Mo N1 C3 36.4(3)
C17 Mo N1 C3 49.9(6)
C19 Mo N1 C3 13.3(3)
N2 Mo N1 C1 -11.1(2)
N7 Mo N1 C1 -96.2(2)
C22 Mo N1 C1 72.9(2)
C23 Mo N1 C1 52.7(4)
C21 Mo N1 C1 101.0(2)
C20 Mo N1 C1 136.3(2)
C18 Mo N1 C1 -167.8(2)
C17 Mo N1 C1 -154.3(5)
C19 Mo N1 C1 169.1(2)
N1 Mo N2 C10 157.0(3)
N7 Mo N2 C10 -115.1(2)
C22 Mo N2 C10 35.8(3)
C23 Mo N2 C10 -0.6(3)
C21 Mo N2 C10 66.5(3)
C20 Mo N2 C10 90.0(3)
C18 Mo N2 C10 -53.3(3)
C17 Mo N2 C10 -30.6(3)
C19 Mo N2 C10 180(100)
N1 Mo N2 C2 -15.9(2)
N7 Mo N2 C2 72.0(2)
C22 Mo N2 C2 -137.1(2)
C23 Mo N2 C2 -173.5(2)
C21 Mo N2 C2 -106.3(2)
C20 Mo N2 C2 -82.8(3)
C18 Mo N2 C2 133.8(2)
C17 Mo N2 C2 156.5(2)
C19 Mo N2 C2 7(10)
N2 Mo N7 C24 138.9(13)
N1 Mo N7 C24 -145.2(13)
C22 Mo N7 C24 54.3(14)
C23 Mo N7 C24 48.8(13)
C21 Mo N7 C24 -46.2(14)
C20 Mo N7 C24 -59.3(13)
C18 Mo N7 C24 -10.1(13)
C17 Mo N7 C24 25.0(13)
C19 Mo N7 C24 -41.7(13)
C3 N1 C1 C2 -168.7(3)
Mo N1 C1 C2 34.1(3)
C10 N2 C2 C1 -134.7(3)
Mo N2 C2 C1 38.9(3)
N1 C1 C2 N2 -44.8(3)
C4 N3 C3 N1 177.1(3)
C8 N3 C3 N1 -8.2(5)
C4 N3 C3 N4 -1.0(3)
C8 N3 C3 N4 173.8(3)
C1 N1 C3 N3 127.1(3)
Mo N1 C3 N3 -77.1(4)
C1 N1 C3 N4 -55.3(4)
Mo N1 C3 N4 100.5(3)
C5 N4 C3 N3 -0.1(3)
C9 N4 C3 N3 174.3(3)
C5 N4 C3 N1 -178.0(3)
C9 N4 C3 N1 -3.6(5)
C3 N3 C4 C5 1.7(4)
C8 N3 C4 C5 -173.0(3)
C3 N3 C4 C6 -177.9(3)
C8 N3 C4 C6 7.4(5)
N3 C4 C5 N4 -1.7(3)
C6 C4 C5 N4 177.9(4)
N3 C4 C5 C7 179.6(3)
C6 C4 C5 C7 -0.8(6)
C3 N4 C5 C4 1.2(4)
C9 N4 C5 C4 -173.3(3)
C3 N4 C5 C7 180.0(3)
C9 N4 C5 C7 5.5(5)
C2 N2 C10 N5 -116.9(3)
Mo N2 C10 N5 70.4(4)
C2 N2 C10 N6 65.1(4)
Mo N2 C10 N6 -107.7(3)
C11 N5 C10 N2 -178.3(3)
C15 N5 C10 N2 3.9(5)
C11 N5 C10 N6 0.1(3)
C15 N5 C10 N6 -177.7(3)
C12 N6 C10 N2 179.1(3)
C16 N6 C10 N2 1.0(5)
C12 N6 C10 N5 0.7(3)
C16 N6 C10 N5 -177.4(3)
C10 N5 C11 C12 -0.8(3)
C15 N5 C11 C12 176.9(3)
C10 N5 C11 C13 -179.8(3)
C15 N5 C11 C13 -2.1(5)
N5 C11 C12 N6 1.2(3)
C13 C11 C12 N6 -179.9(3)
N5 C11 C12 C14 -176.1(3)
C13 C11 C12 C14 2.8(6)
C10 N6 C12 C11 -1.2(3)
C16 N6 C12 C11 176.9(3)
C10 N6 C12 C14 176.4(3)
C16 N6 C12 C14 -5.5(4)
N2 Mo C17 C23 58.6(2)
N1 Mo C17 C23 -160.8(5)
N7 Mo C17 C23 141.18(19)
C22 Mo C17 C23 -23.81(19)
C21 Mo C17 C23 -55.2(2)
C20 Mo C17 C23 -91.2(2)
C18 Mo C17 C23 -143.7(3)
C19 Mo C17 C23 -121.8(2)
N2 Mo C17 C18 -157.70(18)
N1 Mo C17 C18 -17.0(6)
N7 Mo C17 C18 -75.07(19)
C22 Mo C17 C18 119.9(2)
C23 Mo C17 C18 143.7(3)
C21 Mo C17 C18 88.5(2)
C20 Mo C17 C18 52.6(2)
C19 Mo C17 C18 21.91(19)
C23 C17 C18 C19 -3.1(6)
Mo C17 C18 C19 -48.0(3)
C23 C17 C18 Mo 45.0(3)
N2 Mo C18 C19 -179.03(19)
N1 Mo C18 C19 -41.0(3)
N7 Mo C18 C19 -115.7(2)
C22 Mo C18 C19 90.4(2)
C23 Mo C18 C19 121.6(2)
C21 Mo C18 C19 54.1(2)
C20 Mo C18 C19 23.3(2)
C17 Mo C18 C19 143.7(3)
N2 Mo C18 C17 37.3(3)
N1 Mo C18 C17 175.36(17)
N7 Mo C18 C17 100.61(19)
C22 Mo C18 C17 -53.3(2)
C23 Mo C18 C17 -22.03(18)
C21 Mo C18 C17 -89.5(2)
C20 Mo C18 C17 -120.3(2)
C19 Mo C18 C17 -143.7(3)
C17 C18 C19 C20 0.9(6)
Mo C18 C19 C20 -47.1(3)
C17 C18 C19 Mo 48.0(3)
N2 Mo C19 C18 128(10)
N1 Mo C19 C18 150.47(19)
N7 Mo C19 C18 62.7(2)
C22 Mo C19 C18 -88.3(2)
C23 Mo C19 C18 -51.9(2)
C21 Mo C19 C18 -118.8(2)
C20 Mo C19 C18 -141.5(3)
C17 Mo C19 C18 -22.02(19)
N2 Mo C19 C20 -91(10)
N1 Mo C19 C20 -68.0(2)
N7 Mo C19 C20 -155.78(19)
C22 Mo C19 C20 53.3(2)
C23 Mo C19 C20 89.7(2)
C21 Mo C19 C20 22.76(19)
C18 Mo C19 C20 141.5(3)
C17 Mo C19 C20 119.5(2)
C18 C19 C20 C21 -1.2(6)
Mo C19 C20 C21 -48.6(3)
C18 C19 C20 Mo 47.4(3)
N2 Mo C20 C21 -38.7(3)
N1 Mo C20 C21 -101.8(2)
N7 Mo C20 C21 173.40(17)
C22 Mo C20 C21 22.21(19)
C23 Mo C20 C21 53.2(2)
C18 Mo C20 C21 119.4(2)
C17 Mo C20 C21 89.1(2)
C19 Mo C20 C21 142.5(3)
N2 Mo C20 C19 178.79(19)
N1 Mo C20 C19 115.7(2)
N7 Mo C20 C19 30.9(2)
C22 Mo C20 C19 -120.3(2)
C23 Mo C20 C19 -89.2(2)
C21 Mo C20 C19 -142.5(3)
C18 Mo C20 C19 -23.12(19)
C17 Mo C20 C19 -53.4(2)
C19 C20 C21 C22 3.4(6)
Mo C20 C21 C22 -45.7(3)
C19 C20 C21 Mo 49.1(3)
N2 Mo C21 C20 156.57(18)
N1 Mo C21 C20 79.7(2)
N7 Mo C21 C20 -17.9(5)
C22 Mo C21 C20 -143.6(3)
C23 Mo C21 C20 -120.3(2)
C18 Mo C21 C20 -53.3(2)
C17 Mo C21 C20 -89.0(2)
C19 Mo C21 C20 -22.73(19)
N2 Mo C21 C22 -59.8(2)
N1 Mo C21 C22 -136.7(2)
N7 Mo C21 C22 125.8(4)
C23 Mo C21 C22 23.3(2)
C20 Mo C21 C22 143.6(3)
C18 Mo C21 C22 90.3(2)
C17 Mo C21 C22 54.6(2)
C19 Mo C21 C22 120.9(2)
C20 C21 C22 C23 -3.4(6)
Mo C21 C22 C23 -49.5(3)
C20 C21 C22 Mo 46.1(3)
N2 Mo C22 C21 127.2(2)
N1 Mo C22 C21 52.5(2)
N7 Mo C22 C21 -150.3(2)
C23 Mo C22 C21 -141.8(3)
C20 Mo C22 C21 -22.0(2)
C18 Mo C22 C21 -87.9(2)
C17 Mo C22 C21 -118.3(2)
C19 Mo C22 C21 -52.4(2)
N2 Mo C22 C23 -91.1(2)
N1 Mo C22 C23 -165.72(18)
N7 Mo C22 C23 -8.5(3)
C21 Mo C22 C23 141.8(3)
C20 Mo C22 C23 119.7(2)
C18 Mo C22 C23 53.9(2)
C17 Mo C22 C23 23.5(2)
C19 Mo C22 C23 89.3(2)
C21 C22 C23 C17 -0.3(6)
Mo C22 C23 C17 -49.9(3)
C21 C22 C23 Mo 49.6(3)
C18 C17 C23 C22 3.6(6)
Mo C17 C23 C22 48.9(3)
C18 C17 C23 Mo -45.4(3)
N2 Mo C23 C22 90.5(2)
N1 Mo C23 C22 30.0(4)
N7 Mo C23 C22 175.44(19)
C21 Mo C23 C22 -23.2(2)
C20 Mo C23 C22 -53.7(2)
C18 Mo C23 C22 -119.1(2)
C17 Mo C23 C22 -141.0(3)
C19 Mo C23 C22 -89.5(2)
N2 Mo C23 C17 -128.47(19)
N1 Mo C23 C17 171.0(2)
N7 Mo C23 C17 -43.5(2)
C22 Mo C23 C17 141.0(3)
C21 Mo C23 C17 117.8(2)
C20 Mo C23 C17 87.4(2)
C18 Mo C23 C17 21.91(19)
C19 Mo C23 C17 51.5(2)
Mo N7 C24 C25 8(15)
